data_9014147
loop_
_publ_author_name
'Pekov, I. V.'
'Yakubovich, O. V.'
'Massa, W.'
'Chukanov, N. V.'
'Kononkova, N. N.'
'Agakhanov, A. A.'
'Karpenko, V. Y.'

_publ_section_title
;
 Londonite from the Urals, and new aspects of the crystal chemistry
 of the rhodozite-londonite series,
 Note: sample FMM-32135
;
_journal_name_full 'The Canadian Mineralogist'
_journal_page_first 241
_journal_page_last 254
_journal_paper_doi 10.3749/canmin.48.2.241
_journal_volume 48
_journal_year 2010
_chemical_compound_source 'Ministerskaya Yama Pit, Sarapulka pegmatite field, Russia'
_chemical_formula_sum 'Al4 B10.8 Be4.84 Cs0.553 K0.332 O28'
_chemical_name_mineral Londonite
_space_group_IT_number 215
_symmetry_space_group_name_Hall 'P -4 2 3'
_symmetry_space_group_name_H-M 'P -4 3 m'
_cell_angle_alpha 90
_cell_angle_beta 90
_cell_angle_gamma 90
_cell_length_a 7.3149
_cell_length_b 7.3149
_cell_length_c 7.3149
_cell_formula_units_Z 1
_cell_volume 391.404
_database_code_amcsd 0006327
_exptl_crystal_density_diffrn 3.406
_cod_original_formula_sum 'Cs.553 K.332 Al4 B10.8 Be4.84 O28'
_cod_database_code 9014147

loop_
_space_group_symop_operation_xyz
x,y,z
-z,x,-y
-y,z,-x
-x,y,-z
x,-z,-y
z,-y,-x
y,-x,-z
x,z,y
z,y,x
y,x,z
-z,-x,y
-y,-z,x
-x,-y,z
z,-x,-y
y,-z,-x
x,-y,-z
-x,z,-y
-z,y,-x
-y,x,-z
-x,-z,y
-z,-y,x
-y,-x,z
z,x,y
y,z,x

loop_
_atom_site_label
_atom_site_fract_x
_atom_site_fract_y
_atom_site_fract_z
_atom_site_occupancy
_atom_site_U_iso_or_equiv
Cs 0.50000 0.50000 0.50000 0.55300 0.01460
K 0.46000 0.46000 0.46000 0.08300 0.01460
Al 0.85964 0.85964 0.85964 1.00000 0.00320
B 0.50000 0.74820 0.00000 0.90000 0.00290
Be* 0.50000 0.74820 0.00000 0.10000 0.00290
Be 0.24150 0.75850 0.75850 0.91000 0.00500
O1 0.11850 0.88150 0.88150 1.00000 0.00400
O2 0.59950 0.86343 0.86343 1.00000 0.00330
O3 0.36488 0.63512 0.90040 1.00000 0.00400

loop_
_cod_related_entry_id
_cod_related_entry_database
_cod_related_entry_code
1 AMCSD 0006327
